data_7006587
loop_
_publ_author_name
'Drahonovsk\'y, Dusan'
'Knof, Ulrich'
'Jungo, Laurence'
'Belser, Thomas'
'Neels, Antonia'
'Labat, Ga\"el Charles'
'Stoeckli-Evans, Helen'
'von Zelewsky, Alex'

_publ_section_title
;
 Stereoselectivity in the formation of tris-diimine complexes of
 Fe(II), Ru(II), and Os(II) with a C2-symmetric chiral derivative of
 2,2'-bipyridine.
;
_journal_issue 11
_journal_name_full 'Dalton transactions (Cambridge, England : 2003)'
_journal_page_first 1444
_journal_page_last 1454
_journal_paper_doi 10.1039/b512116g
_journal_year 2006
_chemical_formula_sum 'C76.75 H82.75 Cl14.25 F12 Fe N6 P2'
_chemical_formula_weight 1940.19
_chemical_name_systematic
;
?
;
_space_group_IT_number 1
_symmetry_cell_setting triclinic
_symmetry_space_group_name_Hall 'P 1'
_symmetry_space_group_name_H-M 'P 1'
_atom_sites_solution_hydrogens geom
_atom_sites_solution_primary direct
_atom_sites_solution_secondary difmap
_audit_creation_method SHELXL-97
_cell_angle_alpha 103.645(10)
_cell_angle_beta 109.925(10)
_cell_angle_gamma 110.641(10)
_cell_formula_units_Z 1
_cell_length_a 11.6777(10)
_cell_length_b 15.3081(14)
_cell_length_c 15.8171(14)
_cell_measurement_reflns_used 5000
_cell_measurement_temperature 223(2)
_cell_measurement_theta_max 26.05
_cell_measurement_theta_min 1.65
_cell_volume 2274.8(5)
_computing_cell_refinement 'CELL (Stoe & Cie Company, Germany)'
_computing_data_collection 'EXPOSE (Stoe & Cie Company, Germany)'
_computing_data_reduction 'XRED (Stoe & Cie Company, Germany)'
_computing_molecular_graphics 'PLATON97 (Spek, 1997)'
_computing_publication_material SHELXL-97
_computing_structure_refinement 'SHELXL-97 (Sheldrick, 1997)'
_computing_structure_solution 'SHELXS-97 (Sheldrick, 1990)'
_diffrn_ambient_temperature 223(2)
_diffrn_measured_fraction_theta_full 0.928
_diffrn_measured_fraction_theta_max 0.928
_diffrn_measurement_device_type 'Stoe IPDS'
_diffrn_measurement_method 'Phi oscillation scans'
_diffrn_radiation_monochromator graphite
_diffrn_radiation_source 'fine-focus sealed tube'
_diffrn_radiation_type MoK\a
_diffrn_radiation_wavelength 0.71073
_diffrn_reflns_av_R_equivalents 0.0460
_diffrn_reflns_av_sigmaI/netI 0.0662
_diffrn_reflns_limit_h_max 13
_diffrn_reflns_limit_h_min -14
_diffrn_reflns_limit_k_max 18
_diffrn_reflns_limit_k_min -18
_diffrn_reflns_limit_l_max 19
_diffrn_reflns_limit_l_min -19
_diffrn_reflns_number 17894
_diffrn_reflns_theta_full 25.89
_diffrn_reflns_theta_max 25.89
_diffrn_reflns_theta_min 1.94
_diffrn_standards_decay_% 0
_diffrn_standards_number 0
_exptl_absorpt_coefficient_mu 0.688
_exptl_absorpt_correction_type none
_exptl_crystal_colour 'dark red'
_exptl_crystal_density_diffrn 1.416
_exptl_crystal_density_meas ?
_exptl_crystal_density_method 'not measured'
_exptl_crystal_description bloc
_exptl_crystal_F_000 992
_exptl_crystal_size_max 0.55
_exptl_crystal_size_mid 0.55
_exptl_crystal_size_min 0.40
_refine_diff_density_max 0.748
_refine_diff_density_min -0.538
_refine_diff_density_rms 0.069
_refine_ls_abs_structure_details 'Flack H D (1983), Acta Cryst. A39, 876-881'
_refine_ls_abs_structure_Flack -0.004(17)
_refine_ls_extinction_method none
_refine_ls_goodness_of_fit_ref 0.961
_refine_ls_hydrogen_treatment constr
_refine_ls_matrix_type full
_refine_ls_number_parameters 1069
_refine_ls_number_reflns 14809
_refine_ls_number_restraints 3
_refine_ls_restrained_S_all 0.961
_refine_ls_R_factor_all 0.0792
_refine_ls_R_factor_gt 0.0606
_refine_ls_shift/su_max 0.024
_refine_ls_shift/su_mean 0.001
_refine_ls_structure_factor_coef Fsqd
_refine_ls_weighting_details 'w=1/[\s^2^(Fo^2^)+(0.1038P)^2^] where P=(Fo^2^+2Fc^2^)/3'
_refine_ls_weighting_scheme calc
_refine_ls_wR_factor_gt 0.1474
_refine_ls_wR_factor_ref 0.1569
_reflns_number_gt 11284
_reflns_number_total 14809
_reflns_threshold_expression I>2sigma(I)
_cod_data_source_file b512116g.txt
_cod_data_source_block 1a
_cod_depositor_comments
;
The following automatic conversions were performed:

'_exptl_crystal_density_meas' value 'none' was changed to '?' - the
value is perceived as not measured.

Automatic conversion script
Id: cif_fix_values 3008 2015-01-20 13:52:24Z robertas 

The following automatic conversions were performed:

'_refine_ls_weighting_scheme' value 'calc
w=1/[\s^2^(Fo^2^)+(0.1038P)^2^] where P=(Fo^2^+2Fc^2^)/3' was changed
to 'calc'. New tag '_refine_ls_weighting_details' was created. The
value of the new tag was set to 'w=1/[\s^2^(Fo^2^)+(0.1038P)^2^]
where P=(Fo^2^+2Fc^2^)/3'.

Automatic conversion script
Id: cif_fix_values 3143 2015-03-26 13:38:13Z robertas 
;
_cod_original_cell_volume 2274.8(3)
_cod_original_formula_sum 'C72 H78 Fe N6, 2(P F6), 4.75(C H Cl3)'
_cod_database_code 7006587

loop_
_symmetry_equiv_pos_as_xyz
'x, y, z'

loop_
_atom_site_label
_atom_site_type_symbol
_atom_site_fract_x
_atom_site_fract_y
_atom_site_fract_z
_atom_site_U_iso_or_equiv
_atom_site_adp_type
_atom_site_occupancy
_atom_site_calc_flag
_atom_site_refinement_flags
_atom_site_disorder_assembly
_atom_site_disorder_group
Fe1 Fe 0.52153(5) 0.52415(4) 0.19034(4) 0.02134(15) Uani 1 d . . .
C2 C 0.3544(5) 0.6183(3) 0.1996(3) 0.0270(10) Uani 1 d . . .
C3 C 0.3117(5) 0.6846(4) 0.2377(3) 0.0323(11) Uani 1 d . . .
H3 H 0.2451 0.6958 0.1948 0.039 Uiso 1 calc R . .
C4 C 0.3664(6) 0.7346(4) 0.3387(4) 0.0348(12) Uani 1 d . . .
C5 C 0.3334(7) 0.8144(5) 0.3867(4) 0.0526(16) Uani 1 d . . .
H5 H 0.2740 0.8365 0.3525 0.063 Uiso 1 calc R . .
C6 C 0.4096(7) 0.8528(5) 0.4970(5) 0.0531(16) Uani 1 d . . .
H6 H 0.3908 0.9034 0.5337 0.064 Uiso 1 calc R . .
C7 C 0.5676(7) 0.8823(5) 0.5361(4) 0.0519(16) Uani 1 d . . .
C8 C 0.5149(6) 0.7652(4) 0.5080(4) 0.0407(13) Uani 1 d . . .
H8 H 0.5769 0.7460 0.5508 0.049 Uiso 1 calc R . .
C9 C 0.4609(5) 0.7116(4) 0.3989(3) 0.0313(11) Uani 1 d . . .
C10 C 0.5014(5) 0.6473(3) 0.3566(3) 0.0288(11) Uani 1 d . . .
H10 H 0.5667 0.6342 0.3983 0.035 Uiso 1 calc R . .
C11 C 0.3902(7) 0.7599(6) 0.5252(5) 0.0568(17) Uani 1 d . . .
H11A H 0.4075 0.7746 0.5935 0.068 Uiso 1 calc R . .
H11B H 0.3028 0.6977 0.4791 0.068 Uiso 1 calc R . .
C12 C 0.6437(8) 0.9337(5) 0.4857(6) 0.070(2) Uani 1 d . . .
H12A H 0.7335 0.9361 0.5082 0.105 Uiso 1 calc R . .
H12B H 0.6557 1.0026 0.5019 0.105 Uiso 1 calc R . .
H12C H 0.5902 0.8951 0.4151 0.105 Uiso 1 calc R . .
C13 C 0.6479(10) 0.9446(7) 0.6475(5) 0.088(3) Uani 1 d . . .
H13A H 0.7411 0.9532 0.6717 0.132 Uiso 1 calc R . .
H13B H 0.6018 0.9090 0.6791 0.132 Uiso 1 calc R . .
H13C H 0.6516 1.0110 0.6623 0.132 Uiso 1 calc R . .
C2' C 0.3045(5) 0.5619(3) 0.0941(3) 0.0235(9) Uani 1 d . . .
C3' C 0.1820(5) 0.5480(3) 0.0196(3) 0.0284(10) Uani 1 d . . .
H3' H 0.1287 0.5764 0.0354 0.034 Uiso 1 calc R . .
C4' C 0.1425(5) 0.4916(4) -0.0773(3) 0.0290(10) Uani 1 d . . .
C5' C 0.0064(5) 0.4662(4) -0.1617(3) 0.0347(12) Uani 1 d . . .
H5' H -0.0562 0.4890 -0.1549 0.042 Uiso 1 calc R . .
C6' C -0.0132(6) 0.3979(4) -0.2590(4) 0.0352(12) Uani 1 d . . .
H6' H -0.0980 0.3791 -0.3183 0.042 Uiso 1 calc R . .
C7' C 0.0173(6) 0.3071(4) -0.2496(4) 0.0394(13) Uani 1 d . . .
C8' C 0.1731(6) 0.3870(4) -0.2036(3) 0.0353(11) Uani 1 d . . .
H8' H 0.2347 0.3616 -0.2176 0.042 Uiso 1 calc R . .
C9' C 0.2216(5) 0.4509(4) -0.0984(4) 0.0310(12) Uani 1 d . . .
C10' C 0.3399(5) 0.4659(3) -0.0208(3) 0.0261(10) Uani 1 d . . .
H10' H 0.3941 0.4379 -0.0357 0.031 Uiso 1 calc R . .
C11' C 0.1233(6) 0.4445(5) -0.2647(4) 0.0418(13) Uani 1 d . . .
H11C H 0.1766 0.5190 -0.2308 0.050 Uiso 1 calc R . .
H11D H 0.1131 0.4210 -0.3314 0.050 Uiso 1 calc R . .
C13' C -0.0324(8) 0.2271(5) -0.3502(4) 0.062(2) Uani 1 d . . .
H13D H 0.0004 0.1781 -0.3421 0.093 Uiso 1 calc R . .
H13E H 0.0036 0.2601 -0.3876 0.093 Uiso 1 calc R . .
H13F H -0.1327 0.1922 -0.3851 0.093 Uiso 1 calc R . .
C12' C -0.0310(6) 0.2548(4) -0.1886(4) 0.0488(15) Uani 1 d . . .
H12D H 0.0077 0.2090 -0.1799 0.073 Uiso 1 calc R . .
H12E H -0.1311 0.2162 -0.2222 0.073 Uiso 1 calc R . .
H12F H -0.0003 0.3059 -0.1249 0.073 Uiso 1 calc R . .
C22 C 0.4485(5) 0.3656(3) 0.2550(3) 0.0286(10) Uani 1 d . . .
C23 C 0.3757(6) 0.2711(4) 0.2531(4) 0.0375(12) Uani 1 d . . .
H23 H 0.4168 0.2520 0.3028 0.045 Uiso 1 calc R . .
C24 C 0.2432(5) 0.2048(3) 0.1788(4) 0.0342(12) Uani 1 d . . .
C25 C 0.1608(6) 0.0947(4) 0.1646(4) 0.0481(15) Uani 1 d . . .
H25 H 0.1941 0.0629 0.2039 0.058 Uiso 1 calc R . .
C26 C 0.0163(6) 0.0439(4) 0.0771(4) 0.0502(17) Uani 1 d . . .
H26 H -0.0452 -0.0266 0.0651 0.060 Uiso 1 calc R . .
C27 C 0.0235(8) 0.0589(4) -0.0168(4) 0.056(2) Uani 1 d . . .
C28 C 0.0342(6) 0.1670(4) 0.0326(4) 0.0485(16) Uani 1 d . . .
H28 H -0.0103 0.1935 -0.0126 0.058 Uiso 1 calc R . .
C29 C 0.1822(5) 0.2385(3) 0.1098(4) 0.0308(11) Uani 1 d . . .
C30 C 0.2601(5) 0.3331(3) 0.1144(3) 0.0280(10) Uani 1 d . . .
H30 H 0.2195 0.3548 0.0670 0.034 Uiso 1 calc R . .
C31 C -0.0463(6) 0.1182(5) 0.0847(5) 0.0564(18) Uani 1 d . . .
H31A H -0.0147 0.1637 0.1522 0.068 Uiso 1 calc R . .
H31B H -0.1472 0.0851 0.0461 0.068 Uiso 1 calc R . .
C32 C 0.1386(11) 0.0577(5) -0.0375(6) 0.079(3) Uani 1 d . . .
H32A H 0.1412 0.0846 -0.0869 0.118 Uiso 1 calc R . .
H32B H 0.1237 -0.0118 -0.0613 0.118 Uiso 1 calc R . .
H32C H 0.2258 0.0996 0.0225 0.118 Uiso 1 calc R . .
C33 C -0.1142(10) -0.0102(5) -0.1090(5) 0.099(4) Uani 1 d . . .
H33A H -0.1258 0.0236 -0.1537 0.148 Uiso 1 calc R . .
H33B H -0.1886 -0.0248 -0.0915 0.148 Uiso 1 calc R . .
H33C H -0.1160 -0.0735 -0.1408 0.148 Uiso 1 calc R . .
C22' C 0.5903(5) 0.4418(3) 0.3300(3) 0.0284(10) Uani 1 d . . .
C23' C 0.6609(6) 0.4350(4) 0.4179(4) 0.0409(13) Uani 1 d . . .
H23' H 0.6204 0.3769 0.4293 0.049 Uiso 1 calc R . .
C24' C 0.7903(6) 0.5140(4) 0.4874(4) 0.0406(13) Uani 1 d . . .
C25' C 0.8673(6) 0.5178(5) 0.5876(4) 0.062(2) Uani 1 d . . .
H25' H 0.8350 0.4676 0.6105 0.074 Uiso 1 calc R . .
C26' C 1.0056(6) 0.6154(5) 0.6462(5) 0.0578(19) Uani 1 d . . .
H26' H 1.0635 0.6232 0.7129 0.069 Uiso 1 calc R . .
C27' C 0.9887(7) 0.7124(5) 0.6419(4) 0.0550(18) Uani 1 d . . .
C28' C 0.9920(5) 0.6782(4) 0.5419(4) 0.0457(15) Uani 1 d . . .
H28' H 1.0368 0.7336 0.5237 0.055 Uiso 1 calc R . .
C29' C 0.8514(5) 0.5959(4) 0.4656(4) 0.0337(12) Uani 1 d . . .
C30' C 0.7749(5) 0.5955(3) 0.3755(4) 0.0307(11) Uani 1 d . . .
H30' H 0.8165 0.6498 0.3599 0.037 Uiso 1 calc R . .
C31' C 1.0785(6) 0.6282(6) 0.5833(5) 0.0590(19) Uani 1 d . . .
H31C H 1.0575 0.5639 0.5351 0.071 Uiso 1 calc R . .
H31D H 1.1784 0.6745 0.6207 0.071 Uiso 1 calc R . .
C32' C 0.8624(8) 0.7181(6) 0.6427(5) 0.070(2) Uani 1 d . . .
H32D H 0.8488 0.7670 0.6166 0.105 Uiso 1 calc R . .
H32E H 0.8756 0.7396 0.7096 0.105 Uiso 1 calc R . .
H32F H 0.7818 0.6514 0.6024 0.105 Uiso 1 calc R . .
C33' C 1.1173(8) 0.8123(5) 0.7198(6) 0.078(3) Uani 1 d . . .
H33D H 1.1134 0.8687 0.7034 0.117 Uiso 1 calc R . .
H33E H 1.1995 0.8089 0.7217 0.117 Uiso 1 calc R . .
H33F H 1.1205 0.8226 0.7836 0.117 Uiso 1 calc R . .
C42 C 0.6943(5) 0.5213(3) 0.1022(3) 0.0282(10) Uani 1 d . . .
C43 C 0.7439(5) 0.4856(4) 0.0410(4) 0.0336(11) Uani 1 d . . .
H43 H 0.8159 0.5320 0.0351 0.040 Uiso 1 calc R . .
C44 C 0.6873(6) 0.3815(4) -0.0116(4) 0.0359(11) Uani 1 d . . .
C45 C 0.7277(7) 0.3368(4) -0.0855(5) 0.0531(16) Uani 1 d . . .
H45 H 0.7943 0.3751 -0.1010 0.064 Uiso 1 calc R . .
C46 C 0.6438(7) 0.2191(4) -0.1319(5) 0.0533(17) Uani 1 d . . .
H46 H 0.6658 0.1837 -0.1802 0.064 Uiso 1 calc R . .
C47 C 0.4888(7) 0.1815(5) -0.1644(5) 0.0534(17) Uani 1 d . . .
C48 C 0.5251(6) 0.2026(4) -0.0543(4) 0.0415(13) Uani 1 d . . .
H48 H 0.4555 0.1557 -0.0419 0.050 Uiso 1 calc R . .
C49 C 0.5851(5) 0.3148(4) 0.0037(4) 0.0317(11) Uani 1 d . . .
C50 C 0.5399(5) 0.3553(3) 0.0649(3) 0.0299(11) Uani 1 d . . .
H50 H 0.4701 0.3101 0.0735 0.036 Uiso 1 calc R . .
C51 C 0.6522(8) 0.1833(5) -0.0464(5) 0.0572(17) Uani 1 d . . .
H51A H 0.7372 0.2285 0.0158 0.069 Uiso 1 calc R . .
H51B H 0.6315 0.1117 -0.0638 0.069 Uiso 1 calc R . .
C52 C 0.4188(8) 0.2385(6) -0.2118(5) 0.068(2) Uani 1 d . . .
H52A H 0.3217 0.2062 -0.2280 0.101 Uiso 1 calc R . .
H52B H 0.4270 0.2359 -0.2712 0.101 Uiso 1 calc R . .
H52C H 0.4635 0.3091 -0.1659 0.101 Uiso 1 calc R . .
C53 C 0.4014(10) 0.0675(6) -0.2304(6) 0.084(3) Uani 1 d . . .
H53A H 0.3059 0.0459 -0.2441 0.126 Uiso 1 calc R . .
H53B H 0.4360 0.0295 -0.1973 0.126 Uiso 1 calc R . .
H53C H 0.4068 0.0548 -0.2916 0.126 Uiso 1 calc R . .
C42' C 0.7465(5) 0.6298(3) 0.1598(3) 0.0259(10) Uani 1 d . . .
C43' C 0.8682(5) 0.7091(3) 0.1756(3) 0.0302(10) Uani 1 d . . .
H43' H 0.9210 0.6953 0.1461 0.036 Uiso 1 calc R . .
C44' C 0.9106(5) 0.8090(3) 0.2356(3) 0.0273(10) Uani 1 d . . .
C45' C 1.0477(5) 0.8988(4) 0.2658(4) 0.0321(11) Uani 1 d . . .
H45' H 1.1134 0.8947 0.2458 0.038 Uiso 1 calc R . .
C46' C 1.0637(5) 0.9958(3) 0.3326(4) 0.0327(11) Uani 1 d . . .
H46' H 1.1497 1.0584 0.3536 0.039 Uiso 1 calc R . .
C47' C 1.0287(6) 0.9812(4) 0.4182(4) 0.0408(13) Uani 1 d . . .
C48' C 0.8732(5) 0.9345(3) 0.3386(4) 0.0362(12) Uani 1 d . . .
H48' H 0.8097 0.9471 0.3621 0.043 Uiso 1 calc R . .
C49' C 0.8243(5) 0.8264(3) 0.2728(4) 0.0302(11) Uani 1 d . . .
C50' C 0.7065(5) 0.7447(3) 0.2542(3) 0.0268(10) Uani 1 d . . .
H50' H 0.6499 0.7580 0.2799 0.032 Uiso 1 calc R . .
C51' C 0.9295(6) 1.0027(4) 0.2876(4) 0.0427(14) Uani 1 d . . .
H51C H 0.8794 0.9703 0.2156 0.051 Uiso 1 calc R . .
H51D H 0.9405 1.0717 0.3125 0.051 Uiso 1 calc R . .
C52' C 1.0733(7) 0.9155(5) 0.4649(4) 0.0509(15) Uani 1 d . . .
H52D H 1.0280 0.9004 0.5047 0.076 Uiso 1 calc R . .
H52E H 1.1727 0.9517 0.5060 0.076 Uiso 1 calc R . .
H52F H 1.0477 0.8523 0.4138 0.076 Uiso 1 calc R . .
C53' C 1.0736(7) 1.0831(5) 0.4993(5) 0.0599(18) Uani 1 d . . .
H53D H 1.0262 1.0702 0.5384 0.090 Uiso 1 calc R . .
H53E H 1.0503 1.1270 0.4695 0.090 Uiso 1 calc R . .
H53F H 1.1727 1.1163 0.5413 0.090 Uiso 1 calc R . .
C14 C 0.4553(11) 0.8285(7) -0.0153(8) 0.095(3) Uani 1 d . . .
H14 H 0.3776 0.8309 -0.0045 0.114 Uiso 1 calc R . .
C15 C 1.0118(9) 0.4541(7) 0.2793(7) 0.089(3) Uani 1 d . . .
H15 H 1.0855 0.4628 0.3401 0.107 Uiso 1 calc R . .
C16 C 0.3029(9) 0.3826(6) 0.4848(6) 0.078(2) Uani 1 d . . .
H16 H 0.3657 0.3523 0.4991 0.094 Uiso 0.50 calc PR A 1
H16A H 0.3627 0.3587 0.5227 0.094 Uiso 0.50 d PR A 2
C17 C -0.3570(10) -0.3990(7) -0.1897(8) 0.092(3) Uani 1 d . . .
H17 H -0.2602 -0.3542 -0.1375 0.110 Uiso 1 calc R . .
C18 C 0.5657(19) 0.0910(12) 0.2835(9) 0.112(6) Uani 0.75 d P B 1
H18 H 0.5339 0.1182 0.3290 0.135 Uiso 0.75 calc PR B 1
Cl1 Cl 0.5226(5) 0.7726(4) 0.0579(3) 0.1815(19) Uani 1 d . . .
Cl2 Cl 0.5657(8) 0.9479(4) 0.0130(5) 0.270(4) Uani 1 d . . .
Cl3 Cl 0.3862(5) 0.7502(4) -0.1351(3) 0.188(2) Uani 1 d . . .
Cl4 Cl 0.8578(4) 0.3640(3) 0.2595(3) 0.1531(14) Uani 1 d . . .
Cl5 Cl 1.0161(3) 0.5712(2) 0.2947(2) 0.1042(8) Uani 1 d . . .
Cl6 Cl 1.0484(4) 0.4157(2) 0.1818(3) 0.1328(12) Uani 1 d . . .
Cl7 Cl 0.3775(15) 0.4827(8) 0.4476(11) 0.081(2) Uani 0.50 d P C 1
Cl8 Cl 0.154(2) 0.2926(11) 0.3837(13) 0.244(10) Uani 0.50 d P C 1
Cl9 Cl 0.2677(19) 0.4047(11) 0.5764(11) 0.156(7) Uani 0.50 d P C 1
Cl7A Cl 0.390(2) 0.4797(13) 0.4681(15) 0.156(8) Uani 0.50 d P C 2
Cl8A Cl 0.1621(8) 0.2799(4) 0.3764(5) 0.0757(18) Uani 0.50 d P C 2
Cl9A Cl 0.245(3) 0.4421(16) 0.5597(17) 0.211(11) Uani 0.50 d P C 2
Cl10 Cl -0.3633(4) -0.5057(2) -0.2654(2) 0.1176(9) Uani 1 d . . .
Cl11 Cl -0.4580(4) -0.4322(3) -0.1343(3) 0.1252(10) Uani 1 d . . .
Cl12 Cl -0.4048(4) -0.3293(2) -0.2577(2) 0.1192(10) Uani 1 d . . .
Cl13 Cl 0.4827(10) -0.0280(4) 0.2372(4) 0.250(5) Uani 0.75 d P B 1
Cl14 Cl 0.5514(5) 0.1487(4) 0.1958(3) 0.1260(14) Uani 0.75 d P B 1
Cl15 Cl 0.7505(5) 0.1384(6) 0.3510(4) 0.179(3) Uani 0.75 d P B 1
P1 P 0.0544(2) -0.24072(12) -0.00388(12) 0.0538(4) Uani 1 d . . .
P2 P 1.52307(17) 1.19653(13) 0.53324(12) 0.0522(4) Uani 1 d . . .
F1 F -0.0593(6) -0.2147(4) 0.0151(4) 0.0874(15) Uani 1 d . . .
F2 F -0.0440(6) -0.3562(3) -0.0290(5) 0.0956(16) Uani 1 d . . .
F3 F 0.1624(6) -0.2709(3) -0.0215(4) 0.0945(16) Uani 1 d . . .
F4 F 0.1519(7) -0.1264(4) 0.0243(5) 0.129(2) Uani 1 d . . .
F5 F 0.1254(7) -0.2279(5) 0.1073(4) 0.111(2) Uani 1 d . . .
F6 F -0.0245(7) -0.2601(6) -0.1137(4) 0.126(2) Uani 1 d . . .
F7 F 1.6152(8) 1.2131(11) 0.6373(7) 0.234(6) Uani 1 d . . .
F8 F 1.4311(7) 1.1800(7) 0.4271(5) 0.154(3) Uani 1 d . . .
F9 F 1.630(2) 1.1711(19) 0.5125(13) 0.107(5) Uiso 0.34 d P D 1
F10 F 1.6183(16) 1.3193(11) 0.5689(11) 0.077(3) Uiso 0.34 d P D 1
F11 F 1.4218(14) 1.2377(12) 0.5653(9) 0.069(3) Uiso 0.33 d P E 1
F12 F 1.4180(17) 1.0815(13) 0.5079(14) 0.086(4) Uiso 0.33 d P D 1
F9A F 1.6393(17) 1.2751(13) 0.5227(12) 0.075(4) Uiso 0.33 d P D 2
F10A F 1.511(3) 1.301(2) 0.546(2) 0.159(8) Uiso 0.34 d P D 2
F11A F 1.4054(15) 1.1161(14) 0.5440(11) 0.075(4) Uiso 0.34 d P D 2
F12A F 1.572(3) 1.115(2) 0.5091(17) 0.127(7) Uiso 0.33 d P D 2
F9B F 1.464(3) 1.0826(17) 0.4560(18) 0.133(7) Uiso 0.33 d P D 3
F10B F 1.6579(16) 1.2363(16) 0.5089(11) 0.079(4) Uiso 0.33 d P F 3
F11B F 1.589(3) 1.2957(19) 0.620(2) 0.145(8) Uiso 0.33 d P D 3
F12B F 1.4007(17) 1.1780(16) 0.5580(11) 0.088(4) Uiso 0.33 d P D 3
N1 N 0.4537(4) 0.6018(3) 0.2593(3) 0.0222(8) Uani 1 d . . .
N1' N 0.3800(4) 0.5188(3) 0.0746(3) 0.0234(9) Uani 1 d . . .
N21 N 0.3925(4) 0.3956(3) 0.1845(3) 0.0254(9) Uani 1 d . . .
N21' N 0.6463(4) 0.5226(3) 0.3104(3) 0.0238(9) Uani 1 d . . .
N41 N 0.5908(4) 0.4569(3) 0.1134(3) 0.0256(9) Uani 1 d . . .
N41' N 0.6666(4) 0.6469(3) 0.2016(3) 0.0240(9) Uani 1 d . . .

loop_
_atom_site_aniso_label
_atom_site_aniso_U_11
_atom_site_aniso_U_22
_atom_site_aniso_U_33
_atom_site_aniso_U_23
_atom_site_aniso_U_13
_atom_site_aniso_U_12
Fe1 0.0222(3) 0.0219(3) 0.0252(3) 0.0134(2) 0.0129(3) 0.0115(2)
C2 0.025(2) 0.025(2) 0.033(2) 0.0123(19) 0.014(2) 0.0131(19)
C3 0.036(3) 0.037(3) 0.030(2) 0.010(2) 0.015(2) 0.027(2)
C4 0.042(3) 0.035(3) 0.036(3) 0.013(2) 0.019(2) 0.027(2)
C5 0.073(4) 0.060(4) 0.038(3) 0.013(3) 0.023(3) 0.051(4)
C6 0.060(4) 0.061(4) 0.047(3) 0.014(3) 0.029(3) 0.039(3)
C7 0.060(4) 0.045(3) 0.031(3) -0.002(2) 0.014(3) 0.024(3)
C8 0.047(3) 0.047(3) 0.034(3) 0.012(2) 0.023(2) 0.027(3)
C9 0.028(3) 0.036(3) 0.027(2) 0.010(2) 0.011(2) 0.016(2)
C10 0.029(2) 0.025(2) 0.030(2) 0.0124(19) 0.012(2) 0.0116(19)
C11 0.059(4) 0.077(4) 0.040(3) 0.019(3) 0.026(3) 0.039(4)
C12 0.071(5) 0.035(3) 0.070(4) 0.006(3) 0.026(4) 0.007(3)
C13 0.099(7) 0.083(5) 0.037(3) -0.013(3) 0.002(4) 0.050(5)
C2' 0.027(2) 0.021(2) 0.026(2) 0.0115(17) 0.0134(19) 0.0141(18)
C3' 0.026(2) 0.030(2) 0.032(2) 0.013(2) 0.013(2) 0.016(2)
C4' 0.029(3) 0.034(2) 0.031(2) 0.019(2) 0.015(2) 0.018(2)
C5' 0.032(3) 0.048(3) 0.021(2) 0.011(2) 0.005(2) 0.025(2)
C6' 0.034(3) 0.040(3) 0.029(3) 0.016(2) 0.009(2) 0.020(2)
C7' 0.040(3) 0.040(3) 0.034(3) 0.010(2) 0.012(2) 0.023(2)
C8' 0.039(3) 0.048(3) 0.028(2) 0.015(2) 0.018(2) 0.026(2)
C9' 0.030(3) 0.031(2) 0.035(3) 0.018(2) 0.015(2) 0.015(2)
C10' 0.026(2) 0.031(2) 0.031(2) 0.0146(19) 0.017(2) 0.018(2)
C11' 0.048(3) 0.063(4) 0.030(3) 0.026(3) 0.023(3) 0.032(3)
C13' 0.062(4) 0.066(4) 0.033(3) -0.003(3) 0.004(3) 0.036(4)
C12' 0.045(3) 0.041(3) 0.050(3) 0.019(3) 0.016(3) 0.015(3)
C22 0.031(3) 0.034(2) 0.031(2) 0.018(2) 0.019(2) 0.018(2)
C23 0.044(3) 0.033(3) 0.042(3) 0.023(2) 0.022(3) 0.017(2)
C24 0.041(3) 0.027(2) 0.034(3) 0.016(2) 0.016(2) 0.013(2)
C25 0.044(3) 0.031(3) 0.048(3) 0.023(3) 0.011(3) 0.002(2)
C26 0.050(4) 0.030(3) 0.046(3) 0.022(2) 0.009(3) 0.004(3)
C27 0.071(5) 0.029(3) 0.035(3) 0.014(2) 0.009(3) 0.004(3)
C28 0.036(3) 0.039(3) 0.046(3) 0.025(3) 0.004(3) 0.003(2)
C29 0.030(3) 0.025(2) 0.032(2) 0.012(2) 0.014(2) 0.007(2)
C30 0.035(3) 0.027(2) 0.032(2) 0.0158(19) 0.020(2) 0.018(2)
C31 0.033(3) 0.049(3) 0.072(4) 0.032(3) 0.020(3) 0.003(3)
C32 0.131(8) 0.043(4) 0.061(4) 0.020(3) 0.053(5) 0.032(4)
C33 0.112(7) 0.048(4) 0.045(4) 0.019(3) -0.010(4) -0.011(4)
C22' 0.027(2) 0.027(2) 0.031(2) 0.0134(19) 0.011(2) 0.0132(19)
C23' 0.044(3) 0.038(3) 0.044(3) 0.031(2) 0.015(3) 0.018(2)
C24' 0.040(3) 0.047(3) 0.039(3) 0.031(2) 0.013(2) 0.020(2)
C25' 0.046(3) 0.066(4) 0.048(3) 0.045(3) -0.002(3) 0.011(3)
C26' 0.036(3) 0.057(4) 0.056(4) 0.039(3) 0.000(3) 0.008(3)
C27' 0.049(4) 0.056(4) 0.035(3) 0.019(3) 0.002(3) 0.016(3)
C28' 0.024(3) 0.055(3) 0.043(3) 0.031(3) 0.004(2) 0.006(2)
C29' 0.024(3) 0.034(3) 0.032(3) 0.017(2) 0.004(2) 0.010(2)
C30' 0.033(3) 0.028(2) 0.037(3) 0.020(2) 0.018(2) 0.015(2)
C31' 0.027(3) 0.076(4) 0.053(4) 0.033(3) -0.003(3) 0.020(3)
C32' 0.065(5) 0.073(5) 0.052(4) 0.017(3) 0.021(4) 0.025(4)
C33' 0.062(5) 0.049(4) 0.062(4) 0.024(3) -0.009(4) 0.001(3)
C42 0.027(2) 0.028(2) 0.034(2) 0.017(2) 0.016(2) 0.0125(19)
C43 0.033(3) 0.028(2) 0.038(3) 0.011(2) 0.021(2) 0.011(2)
C44 0.038(3) 0.029(2) 0.044(3) 0.013(2) 0.027(2) 0.013(2)
C45 0.064(4) 0.038(3) 0.068(4) 0.015(3) 0.051(4) 0.020(3)
C46 0.066(4) 0.038(3) 0.059(4) 0.008(3) 0.043(3) 0.022(3)
C47 0.056(4) 0.040(3) 0.050(4) 0.002(3) 0.032(3) 0.011(3)
C48 0.048(3) 0.033(3) 0.049(3) 0.014(2) 0.032(3) 0.019(2)
C49 0.033(3) 0.025(2) 0.038(3) 0.009(2) 0.020(2) 0.014(2)
C50 0.030(3) 0.026(2) 0.032(2) 0.014(2) 0.015(2) 0.009(2)
C51 0.075(5) 0.042(3) 0.072(4) 0.018(3) 0.047(4) 0.037(3)
C52 0.072(5) 0.073(5) 0.038(3) 0.011(3) 0.017(3) 0.030(4)
C53 0.086(6) 0.056(4) 0.073(5) -0.011(4) 0.049(5) 0.008(4)
C42' 0.033(3) 0.025(2) 0.027(2) 0.0148(18) 0.017(2) 0.0146(19)
C43' 0.030(3) 0.028(2) 0.030(2) 0.0090(19) 0.018(2) 0.008(2)
C44' 0.027(2) 0.029(2) 0.032(2) 0.018(2) 0.018(2) 0.013(2)
C45' 0.027(3) 0.031(2) 0.039(3) 0.010(2) 0.024(2) 0.008(2)
C46' 0.033(3) 0.022(2) 0.041(3) 0.012(2) 0.022(2) 0.008(2)
C47' 0.045(3) 0.029(3) 0.043(3) 0.009(2) 0.025(3) 0.010(2)
C48' 0.037(3) 0.023(2) 0.052(3) 0.013(2) 0.026(3) 0.013(2)
C49' 0.035(3) 0.024(2) 0.034(2) 0.014(2) 0.015(2) 0.014(2)
C50' 0.025(2) 0.029(2) 0.034(2) 0.0141(19) 0.017(2) 0.017(2)
C51' 0.046(3) 0.028(3) 0.057(3) 0.023(3) 0.025(3) 0.015(2)
C52' 0.051(4) 0.051(3) 0.040(3) 0.018(3) 0.018(3) 0.016(3)
C53' 0.059(4) 0.041(3) 0.053(4) 0.001(3) 0.031(3) 0.004(3)
C14 0.083(6) 0.090(6) 0.105(7) 0.047(5) 0.036(5) 0.037(5)
C15 0.070(5) 0.108(7) 0.094(6) 0.048(5) 0.038(5) 0.043(5)
C16 0.083(6) 0.073(5) 0.090(5) 0.041(4) 0.055(5) 0.029(4)
C17 0.075(6) 0.082(6) 0.101(6) 0.028(5) 0.039(5) 0.029(5)
C18 0.189(16) 0.156(13) 0.068(7) 0.054(8) 0.070(9) 0.143(13)
Cl1 0.185(4) 0.238(5) 0.167(3) 0.134(4) 0.066(3) 0.126(4)
Cl2 0.345(8) 0.117(3) 0.287(7) 0.086(4) 0.191(7) 0.002(4)
Cl3 0.164(4) 0.196(4) 0.129(3) 0.030(3) -0.003(3) 0.102(3)
Cl4 0.111(2) 0.164(3) 0.178(3) 0.083(3) 0.087(2) 0.031(2)
Cl5 0.0748(14) 0.1123(18) 0.1055(17) 0.0138(14) 0.0345(13) 0.0511(13)
Cl6 0.136(3) 0.0968(19) 0.182(3) 0.0260(18) 0.118(3) 0.0497(18)
Cl7 0.102(5) 0.053(3) 0.105(6) 0.041(3) 0.073(4) 0.026(3)
Cl8 0.215(15) 0.138(10) 0.198(13) 0.076(9) -0.014(11) 0.001(9)
Cl9 0.151(10) 0.137(8) 0.105(5) -0.007(5) 0.102(6) -0.012(8)
Cl7A 0.172(12) 0.112(8) 0.123(9) 0.042(6) 0.081(8) -0.003(7)
Cl8A 0.094(4) 0.036(2) 0.065(3) 0.0050(19) 0.046(3) 0.000(2)
Cl9A 0.187(11) 0.219(19) 0.201(14) 0.002(11) 0.159(12) 0.058(12)
Cl10 0.133(2) 0.1041(19) 0.121(2) 0.0363(16) 0.0635(19) 0.0626(18)
Cl11 0.149(3) 0.162(3) 0.145(2) 0.103(2) 0.103(2) 0.095(2)
Cl12 0.151(3) 0.1053(19) 0.124(2) 0.0641(17) 0.079(2) 0.0581(18)
Cl13 0.368(11) 0.125(4) 0.111(3) 0.041(3) 0.102(5) -0.017(5)
Cl14 0.128(3) 0.184(4) 0.149(3) 0.107(3) 0.081(3) 0.116(3)
Cl15 0.127(4) 0.343(8) 0.172(5) 0.147(5) 0.091(4) 0.168(5)
P1 0.0840(13) 0.0468(8) 0.0567(9) 0.0291(7) 0.0419(9) 0.0434(9)
P2 0.0491(9) 0.0553(9) 0.0524(9) 0.0272(8) 0.0228(8) 0.0221(8)
F1 0.110(4) 0.106(4) 0.089(3) 0.045(3) 0.046(3) 0.089(3)
F2 0.103(4) 0.069(3) 0.169(5) 0.063(3) 0.102(4) 0.049(3)
F3 0.108(4) 0.072(3) 0.173(5) 0.064(3) 0.114(4) 0.056(3)
F4 0.121(4) 0.050(3) 0.181(6) 0.050(3) 0.032(4) 0.040(3)
F5 0.126(5) 0.176(6) 0.083(3) 0.069(4) 0.047(3) 0.113(5)
F6 0.125(5) 0.183(6) 0.065(3) 0.063(3) 0.050(3) 0.054(4)
F7 0.117(6) 0.363(15) 0.150(7) 0.174(9) 0.010(5) 0.047(8)
F8 0.111(5) 0.255(9) 0.098(4) 0.115(5) 0.035(4) 0.074(5)
N1 0.025(2) 0.0205(19) 0.0247(19) 0.0114(16) 0.0130(17) 0.0113(16)
N1' 0.025(2) 0.0182(18) 0.028(2) 0.0117(16) 0.0138(18) 0.0076(16)
N21 0.025(2) 0.025(2) 0.030(2) 0.0144(17) 0.0129(18) 0.0122(17)
N21' 0.026(2) 0.025(2) 0.030(2) 0.0134(17) 0.0170(18) 0.0163(17)
N41 0.023(2) 0.028(2) 0.028(2) 0.0152(17) 0.0128(17) 0.0110(17)
N41' 0.027(2) 0.026(2) 0.0238(19) 0.0114(16) 0.0140(18) 0.0147(18)

loop_
_atom_type_symbol
_atom_type_description
_atom_type_scat_dispersion_real
_atom_type_scat_dispersion_imag
_atom_type_scat_source
Fe Fe 0.3463 0.8444 'International Tables Vol C Tables 4.2.6.8 and 6.1.1.4'
C C 0.0033 0.0016 'International Tables Vol C Tables 4.2.6.8 and 6.1.1.4'
Cl Cl 0.1484 0.1585 'International Tables Vol C Tables 4.2.6.8 and 6.1.1.4'
P P 0.1023 0.0942 'International Tables Vol C Tables 4.2.6.8 and 6.1.1.4'
F F 0.0171 0.0103 'International Tables Vol C Tables 4.2.6.8 and 6.1.1.4'
N N 0.0061 0.0033 'International Tables Vol C Tables 4.2.6.8 and 6.1.1.4'
H H 0.0000 0.0000 'International Tables Vol C Tables 4.2.6.8 and 6.1.1.4'

loop_
_geom_angle_atom_site_label_1
_geom_angle_atom_site_label_2
_geom_angle_atom_site_label_3
_geom_angle
_geom_angle_site_symmetry_1
_geom_angle_site_symmetry_3
_geom_angle_publ_flag
N41' Fe1 N1' 92.41(15) . . ?
N41' Fe1 N41 82.02(17) . . ?
N1' Fe1 N41 93.72(16) . . ?
N41' Fe1 N1 93.19(16) . . ?
N1' Fe1 N1 81.99(16) . . ?
N41 Fe1 N1 173.46(16) . . ?
N41' Fe1 N21 173.21(18) . . ?
N1' Fe1 N21 93.16(15) . . ?
N41 Fe1 N21 93.74(17) . . ?
N1 Fe1 N21 91.44(16) . . ?
N41' Fe1 N21' 93.21(16) . . ?
N1' Fe1 N21' 173.38(18) . . ?
N41 Fe1 N21' 90.52(16) . . ?
N1 Fe1 N21' 94.20(16) . . ?
N21 Fe1 N21' 81.48(16) . . ?
N1 C2 C3 121.6(4) . . ?
N1 C2 C2' 113.2(4) . . ?
C3 C2 C2' 125.2(4) . . ?
C2 C3 C4 120.5(4) . . ?
C3 C4 C9 117.2(5) . . ?
C3 C4 C5 123.9(4) . . ?
C9 C4 C5 118.9(5) . . ?
C6 C5 C4 110.1(5) . . ?
C5 C6 C11 108.8(5) . . ?
C5 C6 C7 112.4(6) . . ?
C11 C6 C7 87.6(5) . . ?
C12 C7 C13 110.2(6) . . ?
C12 C7 C8 119.0(5) . . ?
C13 C7 C8 112.4(6) . . ?
C12 C7 C6 118.0(6) . . ?
C13 C7 C6 110.6(6) . . ?
C8 C7 C6 84.5(5) . . ?
C9 C8 C11 107.5(5) . . ?
C9 C8 C7 109.2(4) . . ?
C11 C8 C7 88.3(5) . . ?
C10 C9 C4 119.3(4) . . ?
C10 C9 C8 125.1(4) . . ?
C4 C9 C8 115.6(5) . . ?
N1 C10 C9 124.0(4) . . ?
C8 C11 C6 85.8(5) . . ?
N1' C2' C3' 122.4(4) . . ?
N1' C2' C2 114.5(4) . . ?
C3' C2' C2 123.0(4) . . ?
C4' C3' C2' 118.3(5) . . ?
C9' C4' C3' 119.7(4) . . ?
C9' C4' C5' 118.3(4) . . ?
C3' C4' C5' 121.8(5) . . ?
C4' C5' C6' 110.0(4) . . ?
C5' C6' C11' 108.2(4) . . ?
C5' C6' C7' 111.6(4) . . ?
C11' C6' C7' 86.9(4) . . ?
C12' C7' C13' 109.5(5) . . ?
C12' C7' C8' 118.8(4) . . ?
C13' C7' C8' 111.5(5) . . ?
C12' C7' C6' 118.3(5) . . ?
C13' C7' C6' 111.3(5) . . ?
C8' C7' C6' 85.6(4) . . ?
C9' C8' C11' 106.4(4) . . ?
C9' C8' C7' 108.5(4) . . ?
C11' C8' C7' 87.0(4) . . ?
C4' C9' C10' 118.8(5) . . ?
C4' C9' C8' 118.3(4) . . ?
C10' C9' C8' 122.8(5) . . ?
N1' C10' C9' 123.0(5) . . ?
C6' C11' C8' 87.0(4) . . ?
N21 C22 C23 121.5(4) . . ?
N21 C22 C22' 113.6(4) . . ?
C23 C22 C22' 124.9(4) . . ?
C24 C23 C22 120.3(4) . . ?
C23 C24 C29 118.1(4) . . ?
C23 C24 C25 123.8(4) . . ?
C29 C24 C25 118.0(4) . . ?
C26 C25 C24 110.0(4) . . ?
C25 C26 C31 109.0(5) . . ?
C25 C26 C27 111.4(5) . . ?
C31 C26 C27 88.5(5) . . ?
C32 C27 C33 109.9(7) . . ?
C32 C27 C26 120.2(6) . . ?
C33 C27 C26 111.7(6) . . ?
C32 C27 C28 117.9(5) . . ?
C33 C27 C28 110.6(7) . . ?
C26 C27 C28 84.3(5) . . ?
C29 C28 C31 107.5(4) . . ?
C29 C28 C27 107.8(5) . . ?
C31 C28 C27 87.8(5) . . ?
C30 C29 C24 119.0(4) . . ?
C30 C29 C28 123.7(4) . . ?
C24 C29 C28 117.2(4) . . ?
N21 C30 C29 122.4(4) . . ?
C26 C31 C28 86.1(5) . . ?
N21' C22' C23' 121.8(4) . . ?
N21' C22' C22 114.5(4) . . ?
C23' C22' C22 123.7(4) . . ?
C24' C23' C22' 119.6(4) . . ?
C23' C24' C29' 118.8(4) . . ?
C23' C24' C25' 123.1(4) . . ?
C29' C24' C25' 118.1(5) . . ?
C24' C25' C26' 109.6(4) . . ?
C31' C26' C25' 109.5(6) . . ?
C31' C26' C27' 88.5(5) . . ?
C25' C26' C27' 111.9(5) . . ?
C32' C27' C33' 108.5(7) . . ?
C32' C27' C28' 119.3(5) . . ?
C33' C27' C28' 112.6(6) . . ?
C32' C27' C26' 119.1(6) . . ?
C33' C27' C26' 112.4(5) . . ?
C28' C27' C26' 83.2(5) . . ?
C29' C28' C31' 108.4(5) . . ?
C29' C28' C27' 108.3(5) . . ?
C31' C28' C27' 88.3(5) . . ?
C24' C29' C30' 117.7(4) . . ?
C24' C29' C28' 116.9(4) . . ?
C30' C29' C28' 125.4(4) . . ?
N21' C30' C29' 124.0(4) . . ?
C26' C31' C28' 86.1(5) . . ?
N41 C42 C43 121.9(4) . . ?
N41 C42 C42' 114.0(4) . . ?
C43 C42 C42' 124.1(4) . . ?
C44 C43 C42 120.1(5) . . ?
C43 C44 C49 117.9(5) . . ?
C43 C44 C45 123.4(5) . . ?
C49 C44 C45 118.7(4) . . ?
C44 C45 C46 110.2(5) . . ?
C47 C46 C45 112.2(5) . . ?
C47 C46 C51 88.0(5) . . ?
C45 C46 C51 107.6(5) . . ?
C53 C47 C46 112.3(6) . . ?
C53 C47 C52 108.3(6) . . ?
C46 C47 C52 119.0(6) . . ?
C53 C47 C48 111.7(6) . . ?
C46 C47 C48 86.9(5) . . ?
C52 C47 C48 117.4(6) . . ?
C49 C48 C47 109.7(4) . . ?
C49 C48 C51 106.1(5) . . ?
C47 C48 C51 86.3(5) . . ?
C50 C49 C44 118.9(4) . . ?
C50 C49 C48 124.1(5) . . ?
C44 C49 C48 116.8(5) . . ?
N41 C50 C49 123.4(4) . . ?
C46 C51 C48 85.4(5) . . ?
N41' C42' C43' 122.1(4) . . ?
N41' C42' C42 113.3(4) . . ?
C43' C42' C42 124.6(5) . . ?
C44' C43' C42' 119.3(5) . . ?
C43' C44' C49' 118.2(4) . . ?
C43' C44' C45' 123.4(5) . . ?
C49' C44' C45' 118.4(4) . . ?
C46' C45' C44' 110.4(4) . . ?
C45' C46' C51' 109.0(4) . . ?
C45' C46' C47' 111.9(4) . . ?
C51' C46' C47' 87.7(4) . . ?
C52' C47' C53' 109.4(5) . . ?
C52' C47' C48' 119.1(4) . . ?
C53' C47' C48' 110.6(5) . . ?
C52' C47' C46' 118.2(5) . . ?
C53' C47' C46' 112.8(4) . . ?
C48' C47' C46' 84.8(4) . . ?
C49' C48' C51' 106.1(4) . . ?
C49' C48' C47' 108.9(4) . . ?
C51' C48' C47' 86.9(4) . . ?
C50' C49' C44' 119.1(4) . . ?
C50' C49' C48' 123.5(5) . . ?
C44' C49' C48' 117.2(4) . . ?
N41' C50' C49' 124.4(5) . . ?
C46' C51' C48' 86.9(4) . . ?
Cl2 C14 Cl3 113.3(7) . . ?
Cl2 C14 Cl1 114.3(7) . . ?
Cl3 C14 Cl1 108.7(6) . . ?
Cl4 C15 Cl5 112.1(6) . . ?
Cl4 C15 Cl6 111.2(6) . . ?
Cl5 C15 Cl6 109.0(5) . . ?
Cl7A C16 Cl9 117.8(10) . . ?
Cl7A C16 Cl8 114.1(11) . . ?
Cl9 C16 Cl8 107.6(11) . . ?
Cl7A C16 Cl8A 114.6(9) . . ?
Cl9 C16 Cl8A 113.1(7) . . ?
Cl8 C16 Cl8A 8.3(10) . . ?
Cl7A C16 Cl9A 99.0(11) . . ?
Cl9 C16 Cl9A 25.8(13) . . ?
Cl8 C16 Cl9A 103.2(12) . . ?
Cl8A C16 Cl9A 111.0(10) . . ?
Cl7A C16 Cl7 8.9(12) . . ?
Cl9 C16 Cl7 121.9(9) . . ?
Cl8 C16 Cl7 105.3(9) . . ?
Cl8A C16 Cl7 106.1(7) . . ?
Cl9A C16 Cl7 100.6(9) . . ?
Cl11 C17 Cl10 111.5(5) . . ?
Cl11 C17 Cl12 111.2(6) . . ?
Cl10 C17 Cl12 110.3(6) . . ?
Cl13 C18 Cl14 114.8(8) . . ?
Cl13 C18 Cl15 112.6(8) . . ?
Cl14 C18 Cl15 103.0(10) . . ?
F6 P1 F4 92.2(4) . . ?
F6 P1 F3 92.5(4) . . ?
F4 P1 F3 90.2(3) . . ?
F6 P1 F2 89.5(4) . . ?
F4 P1 F2 178.1(4) . . ?
F3 P1 F2 90.4(2) . . ?
F6 P1 F5 175.8(4) . . ?
F4 P1 F5 91.7(4) . . ?
F3 P1 F5 89.1(3) . . ?
F2 P1 F5 86.6(3) . . ?
F6 P1 F1 88.5(3) . . ?
F4 P1 F1 92.3(3) . . ?
F3 P1 F1 177.2(3) . . ?
F2 P1 F1 87.0(3) . . ?
F5 P1 F1 89.7(3) . . ?
F11B P2 F7 57.8(11) . . ?
F11B P2 F9 113.0(14) . . ?
F7 P2 F9 81.9(9) . . ?
F11B P2 F8 122.3(13) . . ?
F7 P2 F8 179.2(5) . . ?
F9 P2 F8 97.4(8) . . ?
F11B P2 F9A 73.7(12) . . ?
F7 P2 F9A 95.9(7) . . ?
F9 P2 F9A 58.9(10) . . ?
F8 P2 F9A 83.4(6) . . ?
F11B P2 F12B 80.7(13) . . ?
F7 P2 F12B 89.6(7) . . ?
F9 P2 F12B 155.5(13) . . ?
F8 P2 F12B 91.2(6) . . ?
F9A P2 F12B 145.3(12) . . ?
F11B P2 F12A 132.0(15) . . ?
F7 P2 F12A 79.9(10) . . ?
F9 P2 F12A 32.0(10) . . ?
F8 P2 F12A 99.6(9) . . ?
F9A P2 F12A 90.7(12) . . ?
F12B P2 F12A 123.9(14) . . ?
F11B P2 F11A 106.5(13) . . ?
F7 P2 F11A 83.9(6) . . ?
F9 P2 F11A 120.7(13) . . ?
F8 P2 F11A 96.8(6) . . ?
F9A P2 F11A 179.6(10) . . ?
F12B P2 F11A 35.1(7) . . ?
F12A P2 F11A 88.9(13) . . ?
F11B P2 F12 132.6(14) . . ?
F7 P2 F12 92.5(7) . . ?
F9 P2 F12 95.8(12) . . ?
F8 P2 F12 87.9(7) . . ?
F9A P2 F12 151.6(11) . . ?
F12B P2 F12 61.5(10) . . ?
F12A P2 F12 64.1(13) . . ?
F11A P2 F12 28.1(7) . . ?
F11B P2 F9B 168.8(15) . . ?
F7 P2 F9B 111.1(11) . . ?
F9 P2 F9B 63.8(12) . . ?
F8 P2 F9B 68.8(9) . . ?
F9A P2 F9B 110.9(13) . . ?
F12B P2 F9B 98.7(12) . . ?
F12A P2 F9B 40.0(10) . . ?
F11A P2 F9B 68.8(11) . . ?
F12 P2 F9B 41.1(9) . . ?
F11B P2 F10A 47.2(13) . . ?
F7 P2 F10A 104.9(11) . . ?
F9 P2 F10A 127.8(15) . . ?
F8 P2 F10A 75.3(10) . . ?
F9A P2 F10A 68.9(13) . . ?
F12B P2 F10A 76.5(13) . . ?
F12A P2 F10A 159.4(15) . . ?
F11A P2 F10A 111.5(13) . . ?
F12 P2 F10A 134.4(13) . . ?
F9B P2 F10A 143.7(13) . . ?
F11B P2 F10 39.7(11) . . ?
F7 P2 F10 85.5(7) . . ?
F9 P2 F10 92.8(11) . . ?
F8 P2 F10 94.2(6) . . ?
F9A P2 F10 37.5(7) . . ?
F12B P2 F10 109.5(10) . . ?
F12A P2 F10 124.1(12) . . ?
F11A P2 F10 142.8(10) . . ?
F12 P2 F10 170.9(11) . . ?
F9B P2 F10 147.5(12) . . ?
F10A P2 F10 38.6(10) . . ?
F11B F7 P2 60.3(11) . . ?
F7 F11B P2 61.9(11) . . ?
C10 N1 C2 117.2(4) . . ?
C10 N1 Fe1 127.9(3) . . ?
C2 N1 Fe1 114.6(3) . . ?
C2' N1' C10' 117.6(4) . . ?
C2' N1' Fe1 114.9(3) . . ?
C10' N1' Fe1 126.9(3) . . ?
C30 N21 C22 118.4(4) . . ?
C30 N21 Fe1 126.5(3) . . ?
C22 N21 Fe1 114.9(3) . . ?
C30' N21' C22' 117.9(4) . . ?
C30' N21' Fe1 126.9(3) . . ?
C22' N21' Fe1 115.0(3) . . ?
C50 N41 C42 117.6(4) . . ?
C50 N41 Fe1 127.3(3) . . ?
C42 N41 Fe1 114.9(3) . . ?
C50' N41' C42' 116.8(4) . . ?
C50' N41' Fe1 127.7(4) . . ?
C42' N41' Fe1 115.0(3) . . ?

loop_
_geom_bond_atom_site_label_1
_geom_bond_atom_site_label_2
_geom_bond_distance
_geom_bond_site_symmetry_2
_geom_bond_publ_flag
Fe1 N41' 1.956(4) . ?
Fe1 N1' 1.966(4) . ?
Fe1 N41 1.966(4) . ?
Fe1 N1 1.968(4) . ?
Fe1 N21 1.970(4) . ?
Fe1 N21' 1.972(4) . ?
C2 N1 1.368(6) . ?
C2 C3 1.384(7) . ?
C2 C2' 1.474(6) . ?
C3 C4 1.390(7) . ?
C4 C9 1.401(7) . ?
C4 C5 1.519(7) . ?
C5 C6 1.507(9) . ?
C6 C11 1.554(9) . ?
C6 C7 1.578(10) . ?
C7 C12 1.526(10) . ?
C7 C13 1.531(8) . ?
C7 C8 1.565(8) . ?
C8 C9 1.508(7) . ?
C8 C11 1.549(9) . ?
C9 C10 1.369(7) . ?
C10 N1 1.341(6) . ?
C2' N1' 1.344(6) . ?
C2' C3' 1.414(6) . ?
C3' C4' 1.386(7) . ?
C4' C9' 1.368(7) . ?
C4' C5' 1.527(6) . ?
C5' C6' 1.532(7) . ?
C6' C11' 1.544(8) . ?
C6' C7' 1.579(7) . ?
C7' C12' 1.518(8) . ?
C7' C13' 1.522(8) . ?
C7' C8' 1.564(8) . ?
C8' C9' 1.499(7) . ?
C8' C11' 1.558(7) . ?
C9' C10' 1.398(7) . ?
C10' N1' 1.351(6) . ?
C22 N21 1.356(6) . ?
C22 C23 1.383(6) . ?
C22 C22' 1.468(7) . ?
C23 C24 1.377(7) . ?
C24 C29 1.400(7) . ?
C24 C25 1.533(6) . ?
C25 C26 1.530(8) . ?
C26 C31 1.557(10) . ?
C26 C27 1.581(8) . ?
C27 C32 1.493(12) . ?
C27 C33 1.518(9) . ?
C27 C28 1.593(9) . ?
C28 C29 1.508(7) . ?
C28 C31 1.564(9) . ?
C29 C30 1.381(6) . ?
C30 N21 1.350(6) . ?
C22' N21' 1.342(6) . ?
C22' C23' 1.404(6) . ?
C23' C24' 1.381(7) . ?
C24' C29' 1.392(7) . ?
C24' C25' 1.508(7) . ?
C25' C26' 1.525(8) . ?
C26' C31' 1.518(10) . ?
C26' C27' 1.579(9) . ?
C27' C32' 1.512(11) . ?
C27' C33' 1.530(9) . ?
C27' C28' 1.564(9) . ?
C28' C29' 1.487(7) . ?
C28' C31' 1.538(8) . ?
C29' C30' 1.397(6) . ?
C30' N21' 1.336(6) . ?
C42 N41 1.361(6) . ?
C42 C43 1.389(7) . ?
C42 C42' 1.468(6) . ?
C43 C44 1.386(7) . ?
C44 C49 1.407(7) . ?
C44 C45 1.511(8) . ?
C45 C46 1.545(8) . ?
C46 C47 1.537(10) . ?
C46 C51 1.561(9) . ?
C47 C53 1.528(9) . ?
C47 C52 1.545(11) . ?
C47 C48 1.565(8) . ?
C48 C49 1.501(7) . ?
C48 C51 1.584(9) . ?
C49 C50 1.376(7) . ?
C50 N41 1.354(6) . ?
C42' N41' 1.373(7) . ?
C42' C43' 1.399(6) . ?
C43' C44' 1.395(7) . ?
C44' C49' 1.397(7) . ?
C44' C45' 1.516(6) . ?
C45' C46' 1.512(7) . ?
C46' C51' 1.538(8) . ?
C46' C47' 1.584(7) . ?
C47' C52' 1.512(8) . ?
C47' C53' 1.540(8) . ?
C47' C48' 1.580(8) . ?
C48' C49' 1.505(7) . ?
C48' C51' 1.564(7) . ?
C49' C50' 1.371(7) . ?
C50' N41' 1.344(6) . ?
C14 Cl2 1.662(10) . ?
C14 Cl3 1.698(11) . ?
C14 Cl1 1.735(10) . ?
C15 Cl4 1.703(10) . ?
C15 Cl5 1.731(10) . ?
C15 Cl6 1.762(11) . ?
C16 Cl7A 1.617(18) . ?
C16 Cl9 1.630(16) . ?
C16 Cl8 1.688(18) . ?
C16 Cl8A 1.760(11) . ?
C16 Cl9A 1.78(2) . ?
C16 Cl7 1.813(14) . ?
C17 Cl11 1.706(11) . ?
C17 Cl10 1.743(10) . ?
C17 Cl12 1.777(10) . ?
C18 Cl13 1.561(17) . ?
C18 Cl14 1.805(13) . ?
C18 Cl15 1.812(17) . ?
P1 F6 1.557(5) . ?
P1 F4 1.562(5) . ?
P1 F3 1.572(5) . ?
P1 F2 1.590(5) . ?
P1 F5 1.596(5) . ?
P1 F1 1.612(5) . ?
P2 F11B 1.51(3) . ?
P2 F7 1.528(7) . ?
P2 F9 1.54(2) . ?
P2 F8 1.554(5) . ?
P2 F9A 1.555(16) . ?
P2 F12B 1.557(18) . ?
P2 F12A 1.57(2) . ?
P2 F11A 1.581(15) . ?
P2 F12 1.605(16) . ?
P2 F9B 1.61(2) . ?
P2 F10A 1.63(3) . ?
P2 F10 1.639(14) . ?
F7 F11B 1.47(3) . ?

loop_
_geom_torsion_atom_site_label_1
_geom_torsion_atom_site_label_2
_geom_torsion_atom_site_label_3
_geom_torsion_atom_site_label_4
_geom_torsion
_geom_torsion_site_symmetry_1
_geom_torsion_site_symmetry_2
_geom_torsion_site_symmetry_3
_geom_torsion_site_symmetry_4
_geom_torsion_publ_flag
N1 C2 C3 C4 -1.7(8) . . . . ?
C2' C2 C3 C4 -179.5(5) . . . . ?
C2 C3 C4 C9 -2.6(8) . . . . ?
C2 C3 C4 C5 175.3(5) . . . . ?
C3 C4 C5 C6 179.8(6) . . . . ?
C9 C4 C5 C6 -2.3(8) . . . . ?
C4 C5 C6 C11 -47.3(8) . . . . ?
C4 C5 C6 C7 48.0(8) . . . . ?
C5 C6 C7 C12 38.0(8) . . . . ?
C11 C6 C7 C12 147.4(5) . . . . ?
C5 C6 C7 C13 166.1(6) . . . . ?
C11 C6 C7 C13 -84.5(6) . . . . ?
C5 C6 C7 C8 -82.0(6) . . . . ?
C11 C6 C7 C8 27.4(4) . . . . ?
C12 C7 C8 C9 -38.6(8) . . . . ?
C13 C7 C8 C9 -169.5(6) . . . . ?
C6 C7 C8 C9 80.5(5) . . . . ?
C12 C7 C8 C11 -146.6(6) . . . . ?
C13 C7 C8 C11 82.5(7) . . . . ?
C6 C7 C8 C11 -27.5(4) . . . . ?
C3 C4 C9 C10 4.2(8) . . . . ?
C5 C4 C9 C10 -173.8(5) . . . . ?
C3 C4 C9 C8 -178.3(5) . . . . ?
C5 C4 C9 C8 3.7(8) . . . . ?
C11 C8 C9 C10 -138.6(6) . . . . ?
C7 C8 C9 C10 127.0(6) . . . . ?
C11 C8 C9 C4 44.1(6) . . . . ?
C7 C8 C9 C4 -50.3(7) . . . . ?
C4 C9 C10 N1 -1.6(8) . . . . ?
C8 C9 C10 N1 -178.8(5) . . . . ?
C9 C8 C11 C6 -81.7(5) . . . . ?
C7 C8 C11 C6 27.9(4) . . . . ?
C5 C6 C11 C8 85.2(6) . . . . ?
C7 C6 C11 C8 -27.6(4) . . . . ?
N1 C2 C2' N1' -10.9(5) . . . . ?
C3 C2 C2' N1' 167.0(4) . . . . ?
N1 C2 C2' C3' 164.9(4) . . . . ?
C3 C2 C2' C3' -17.1(7) . . . . ?
N1' C2' C3' C4' -3.0(7) . . . . ?
C2 C2' C3' C4' -178.5(4) . . . . ?
C2' C3' C4' C9' 0.3(7) . . . . ?
C2' C3' C4' C5' 175.3(4) . . . . ?
C9' C4' C5' C6' -1.4(6) . . . . ?
C3' C4' C5' C6' -176.5(4) . . . . ?
C4' C5' C6' C11' -47.1(5) . . . . ?
C4' C5' C6' C7' 47.0(6) . . . . ?
C5' C6' C7' C12' 39.4(7) . . . . ?
C11' C6' C7' C12' 147.8(5) . . . . ?
C5' C6' C7' C13' 167.4(5) . . . . ?
C11' C6' C7' C13' -84.1(5) . . . . ?
C5' C6' C7' C8' -81.1(5) . . . . ?
C11' C6' C7' C8' 27.3(4) . . . . ?
C12' C7' C8' C9' -40.7(6) . . . . ?
C13' C7' C8' C9' -169.6(5) . . . . ?
C6' C7' C8' C9' 79.3(4) . . . . ?
C12' C7' C8' C11' -147.0(5) . . . . ?
C13' C7' C8' C11' 84.1(5) . . . . ?
C6' C7' C8' C11' -27.0(4) . . . . ?
C3' C4' C9' C10' 1.0(7) . . . . ?
C5' C4' C9' C10' -174.2(4) . . . . ?
C3' C4' C9' C8' 177.7(4) . . . . ?
C5' C4' C9' C8' 2.5(7) . . . . ?
C11' C8' C9' C4' 43.8(6) . . . . ?
C7' C8' C9' C4' -48.6(6) . . . . ?
C11' C8' C9' C10' -139.7(5) . . . . ?
C7' C8' C9' C10' 128.0(5) . . . . ?
C4' C9' C10' N1' 0.2(7) . . . . ?
C8' C9' C10' N1' -176.3(4) . . . . ?
C5' C6' C11' C8' 84.4(4) . . . . ?
C7' C6' C11' C8' -27.3(4) . . . . ?
C9' C8' C11' C6' -80.8(5) . . . . ?
C7' C8' C11' C6' 27.6(4) . . . . ?
N21 C22 C23 C24 -0.1(8) . . . . ?
C22' C22 C23 C24 -179.4(5) . . . . ?
C22 C23 C24 C29 -4.2(8) . . . . ?
C22 C23 C24 C25 173.2(5) . . . . ?
C23 C24 C25 C26 178.3(6) . . . . ?
C29 C24 C25 C26 -4.3(8) . . . . ?
C24 C25 C26 C31 -46.3(7) . . . . ?
C24 C25 C26 C27 49.7(7) . . . . ?
C25 C26 C27 C32 36.2(7) . . . . ?
C31 C26 C27 C32 146.1(5) . . . . ?
C25 C26 C27 C33 167.2(7) . . . . ?
C31 C26 C27 C33 -83.0(7) . . . . ?
C25 C26 C27 C28 -82.9(6) . . . . ?
C31 C26 C27 C28 27.0(4) . . . . ?
C32 C27 C28 C29 -40.4(7) . . . . ?
C33 C27 C28 C29 -168.1(6) . . . . ?
C26 C27 C28 C29 80.8(5) . . . . ?
C32 C27 C28 C31 -148.1(6) . . . . ?
C33 C27 C28 C31 84.1(6) . . . . ?
C26 C27 C28 C31 -26.9(4) . . . . ?
C23 C24 C29 C30 4.9(8) . . . . ?
C25 C24 C29 C30 -172.6(5) . . . . ?
C23 C24 C29 C28 -176.5(6) . . . . ?
C25 C24 C29 C28 6.0(8) . . . . ?
C31 C28 C29 C30 -139.3(6) . . . . ?
C27 C28 C29 C30 127.3(5) . . . . ?
C31 C28 C29 C24 42.2(7) . . . . ?
C27 C28 C29 C24 -51.2(7) . . . . ?
C24 C29 C30 N21 -1.5(8) . . . . ?
C28 C29 C30 N21 180.0(5) . . . . ?
C25 C26 C31 C28 84.7(5) . . . . ?
C27 C26 C31 C28 -27.5(4) . . . . ?
C29 C28 C31 C26 -80.8(5) . . . . ?
C27 C28 C31 C26 27.3(4) . . . . ?
N21 C22 C22' N21' -7.3(6) . . . . ?
C23 C22 C22' N21' 172.1(5) . . . . ?
N21 C22 C22' C23' 169.5(5) . . . . ?
C23 C22 C22' C23' -11.1(8) . . . . ?
N21' C22' C23' C24' 1.4(8) . . . . ?
C22 C22' C23' C24' -175.2(5) . . . . ?
C22' C23' C24' C29' -4.1(9) . . . . ?
C22' C23' C24' C25' 173.8(6) . . . . ?
C23' C24' C25' C26' -179.4(6) . . . . ?
C29' C24' C25' C26' -1.4(9) . . . . ?
C24' C25' C26' C31' -48.3(7) . . . . ?
C24' C25' C26' C27' 48.1(8) . . . . ?
C31' C26' C27' C32' 147.4(6) . . . . ?
C25' C26' C27' C32' 37.0(8) . . . . ?
C31' C26' C27' C33' -84.1(7) . . . . ?
C25' C26' C27' C33' 165.5(7) . . . . ?
C31' C26' C27' C28' 27.6(4) . . . . ?
C25' C26' C27' C28' -82.8(6) . . . . ?
C32' C27' C28' C29' -38.0(7) . . . . ?
C33' C27' C28' C29' -166.9(5) . . . . ?
C26' C27' C28' C29' 81.6(5) . . . . ?
C32' C27' C28' C31' -146.8(6) . . . . ?
C33' C27' C28' C31' 84.3(6) . . . . ?
C26' C27' C28' C31' -27.2(4) . . . . ?
C23' C24' C29' C30' 2.8(9) . . . . ?
C25' C24' C29' C30' -175.2(6) . . . . ?
C23' C24' C29' C28' -178.8(6) . . . . ?
C25' C24' C29' C28' 3.2(9) . . . . ?
C31' C28' C29' C24' 43.2(8) . . . . ?
C27' C28' C29' C24' -51.2(7) . . . . ?
C31' C28' C29' C30' -138.4(6) . . . . ?
C27' C28' C29' C30' 127.1(6) . . . . ?
C24' C29' C30' N21' 1.4(8) . . . . ?
C28' C29' C30' N21' -176.9(6) . . . . ?
C25' C26' C31' C28' 84.7(5) . . . . ?
C27' C26' C31' C28' -27.9(4) . . . . ?
C29' C28' C31' C26' -80.5(6) . . . . ?
C27' C28' C31' C26' 28.2(4) . . . . ?
N41 C42 C43 C44 0.5(7) . . . . ?
C42' C42 C43 C44 -179.3(4) . . . . ?
C42 C43 C44 C49 -3.5(7) . . . . ?
C42 C43 C44 C45 175.2(5) . . . . ?
C43 C44 C45 C46 -179.0(5) . . . . ?
C49 C44 C45 C46 -0.4(8) . . . . ?
C44 C45 C46 C47 46.7(7) . . . . ?
C44 C45 C46 C51 -48.4(7) . . . . ?
C45 C46 C47 C53 167.1(6) . . . . ?
C51 C46 C47 C53 -84.7(6) . . . . ?
C45 C46 C47 C52 39.2(8) . . . . ?
C51 C46 C47 C52 147.4(6) . . . . ?
C45 C46 C47 C48 -80.7(6) . . . . ?
C51 C46 C47 C48 27.5(4) . . . . ?
C53 C47 C48 C49 -168.5(6) . . . . ?
C46 C47 C48 C49 78.7(5) . . . . ?
C52 C47 C48 C49 -42.6(8) . . . . ?
C53 C47 C48 C51 85.7(7) . . . . ?
C46 C47 C48 C51 -27.1(4) . . . . ?
C52 C47 C48 C51 -148.4(6) . . . . ?
C43 C44 C49 C50 3.9(7) . . . . ?
C45 C44 C49 C50 -174.8(5) . . . . ?
C43 C44 C49 C48 179.8(5) . . . . ?
C45 C44 C49 C48 1.0(8) . . . . ?
C47 C48 C49 C50 129.5(6) . . . . ?
C51 C48 C49 C50 -138.7(5) . . . . ?
C47 C48 C49 C44 -46.1(7) . . . . ?
C51 C48 C49 C44 45.7(6) . . . . ?
C44 C49 C50 N41 -1.4(7) . . . . ?
C48 C49 C50 N41 -176.9(5) . . . . ?
C47 C46 C51 C48 -27.2(4) . . . . ?
C45 C46 C51 C48 85.5(6) . . . . ?
C49 C48 C51 C46 -82.7(5) . . . . ?
C47 C48 C51 C46 26.7(4) . . . . ?
N41 C42 C42' N41' -10.1(5) . . . . ?
C43 C42 C42' N41' 169.7(4) . . . . ?
N41 C42 C42' C43' 167.2(4) . . . . ?
C43 C42 C42' C43' -13.0(7) . . . . ?
N41' C42' C43' C44' 0.1(6) . . . . ?
C42 C42' C43' C44' -177.0(4) . . . . ?
C42' C43' C44' C49' -4.0(6) . . . . ?
C42' C43' C44' C45' 173.6(4) . . . . ?
C43' C44' C45' C46' -178.7(4) . . . . ?
C49' C44' C45' C46' -1.2(6) . . . . ?
C44' C45' C46' C51' -47.1(5) . . . . ?
C44' C45' C46' C47' 48.2(6) . . . . ?
C45' C46' C47' C52' 38.2(7) . . . . ?
C51' C46' C47' C52' 147.8(5) . . . . ?
C45' C46' C47' C53' 167.6(5) . . . . ?
C51' C46' C47' C53' -82.8(6) . . . . ?
C45' C46' C47' C48' -82.2(5) . . . . ?
C51' C46' C47' C48' 27.4(4) . . . . ?
C52' C47' C48' C49' -40.5(7) . . . . ?
C53' C47' C48' C49' -168.5(5) . . . . ?
C46' C47' C48' C49' 79.0(4) . . . . ?
C52' C47' C48' C51' -146.4(5) . . . . ?
C53' C47' C48' C51' 85.6(5) . . . . ?
C46' C47' C48' C51' -26.9(4) . . . . ?
C43' C44' C49' C50' 4.0(6) . . . . ?
C45' C44' C49' C50' -173.6(4) . . . . ?
C43' C44' C49' C48' 179.1(4) . . . . ?
C45' C44' C49' C48' 1.5(6) . . . . ?
C51' C48' C49' C50' -140.5(5) . . . . ?
C47' C48' C49' C50' 127.2(5) . . . . ?
C51' C48' C49' C44' 44.6(6) . . . . ?
C47' C48' C49' C44' -47.6(6) . . . . ?
C44' C49' C50' N41' -0.1(7) . . . . ?
C48' C49' C50' N41' -174.9(4) . . . . ?
C45' C46' C51' C48' 84.8(4) . . . . ?
C47' C46' C51' C48' -27.6(4) . . . . ?
C49' C48' C51' C46' -81.1(5) . . . . ?
C47' C48' C51' C46' 27.7(4) . . . . ?
F9 P2 F7 F11B 123.8(16) . . . . ?
F8 P2 F7 F11B 99(48) . . . . ?
F9A P2 F7 F11B 66.5(15) . . . . ?
F12B P2 F7 F11B -79.2(15) . . . . ?
F12A P2 F7 F11B 156.2(17) . . . . ?
F11A P2 F7 F11B -113.9(15) . . . . ?
F12 P2 F7 F11B -140.7(15) . . . . ?
F9B P2 F7 F11B -178.4(16) . . . . ?
F10A P2 F7 F11B -3.3(17) . . . . ?
F10 P2 F7 F11B 30.4(14) . . . . ?
F9 P2 F11B F7 -63.3(14) . . . . ?
F8 P2 F11B F7 -179.0(6) . . . . ?
F9A P2 F11B F7 -108.1(11) . . . . ?
F12B P2 F11B F7 95.5(11) . . . . ?
F12A P2 F11B F7 -32(2) . . . . ?
F11A P2 F11B F7 71.5(11) . . . . ?
F12 P2 F11B F7 59.3(17) . . . . ?
F9B P2 F11B F7 8(8) . . . . ?
F10A P2 F11B F7 176(2) . . . . ?
F10 P2 F11B F7 -128(2) . . . . ?
C9 C10 N1 C2 -2.7(7) . . . . ?
C9 C10 N1 Fe1 170.6(4) . . . . ?
C3 C2 N1 C10 4.3(7) . . . . ?
C2' C2 N1 C10 -177.6(4) . . . . ?
C3 C2 N1 Fe1 -169.8(4) . . . . ?
C2' C2 N1 Fe1 8.2(5) . . . . ?
N41' Fe1 N1 C10 -84.5(4) . . . . ?
N1' Fe1 N1 C10 -176.5(4) . . . . ?
N41 Fe1 N1 C10 -127.2(15) . . . . ?
N21 Fe1 N1 C10 90.5(4) . . . . ?
N21' Fe1 N1 C10 9.0(4) . . . . ?
N41' Fe1 N1 C2 88.9(3) . . . . ?
N1' Fe1 N1 C2 -3.1(3) . . . . ?
N41 Fe1 N1 C2 46.2(17) . . . . ?
N21 Fe1 N1 C2 -96.1(3) . . . . ?
N21' Fe1 N1 C2 -177.6(3) . . . . ?
C3' C2' N1' C10' 4.1(6) . . . . ?
C2 C2' N1' C10' 180.0(4) . . . . ?
C3' C2' N1' Fe1 -167.4(3) . . . . ?
C2 C2' N1' Fe1 8.4(5) . . . . ?
C9' C10' N1' C2' -2.7(6) . . . . ?
C9' C10' N1' Fe1 167.7(3) . . . . ?
N41' Fe1 N1' C2' -96.1(3) . . . . ?
N41 Fe1 N1' C2' -178.2(3) . . . . ?
N1 Fe1 N1' C2' -3.2(3) . . . . ?
N21 Fe1 N1' C2' 87.8(3) . . . . ?
N21' Fe1 N1' C2' 52.0(16) . . . . ?
N41' Fe1 N1' C10' 93.3(4) . . . . ?
N41 Fe1 N1' C10' 11.1(4) . . . . ?
N1 Fe1 N1' C10' -173.8(4) . . . . ?
N21 Fe1 N1' C10' -82.8(4) . . . . ?
N21' Fe1 N1' C10' -118.7(15) . . . . ?
C29 C30 N21 C22 -2.7(7) . . . . ?
C29 C30 N21 Fe1 172.1(4) . . . . ?
C23 C22 N21 C30 3.6(7) . . . . ?
C22' C22 N21 C30 -177.1(4) . . . . ?
C23 C22 N21 Fe1 -171.9(4) . . . . ?
C22' C22 N21 Fe1 7.5(5) . . . . ?
N41' Fe1 N21 C30 -140.6(14) . . . . ?
N1' Fe1 N21 C30 4.4(4) . . . . ?
N41 Fe1 N21 C30 -89.5(4) . . . . ?
N1 Fe1 N21 C30 86.5(4) . . . . ?
N21' Fe1 N21 C30 -179.5(4) . . . . ?
N41' Fe1 N21 C22 34.4(18) . . . . ?
N1' Fe1 N21 C22 179.5(3) . . . . ?
N41 Fe1 N21 C22 85.5(3) . . . . ?
N1 Fe1 N21 C22 -98.5(3) . . . . ?
N21' Fe1 N21 C22 -4.5(3) . . . . ?
C29' C30' N21' C22' -4.2(8) . . . . ?
C29' C30' N21' Fe1 171.2(4) . . . . ?
C23' C22' N21' C30' 2.7(7) . . . . ?
C22 C22' N21' C30' 179.6(4) . . . . ?
C23' C22' N21' Fe1 -173.3(4) . . . . ?
C22 C22' N21' Fe1 3.6(5) . . . . ?
N41' Fe1 N21' C30' 9.0(4) . . . . ?
N1' Fe1 N21' C30' -139.1(14) . . . . ?
N41 Fe1 N21' C30' 91.0(4) . . . . ?
N1 Fe1 N21' C30' -84.5(4) . . . . ?
N21 Fe1 N21' C30' -175.3(5) . . . . ?
N41' Fe1 N21' C22' -175.5(4) . . . . ?
N1' Fe1 N21' C22' 36.5(17) . . . . ?
N41 Fe1 N21' C22' -93.4(4) . . . . ?
N1 Fe1 N21' C22' 91.1(4) . . . . ?
N21 Fe1 N21' C22' 0.3(3) . . . . ?
C49 C50 N41 C42 -1.6(7) . . . . ?
C49 C50 N41 Fe1 172.4(4) . . . . ?
C43 C42 N41 C50 2.1(6) . . . . ?
C42' C42 N41 C50 -178.0(4) . . . . ?
C43 C42 N41 Fe1 -172.7(4) . . . . ?
C42' C42 N41 Fe1 7.1(5) . . . . ?
N41' Fe1 N41 C50 -176.3(4) . . . . ?
N1' Fe1 N41 C50 -84.4(4) . . . . ?
N1 Fe1 N41 C50 -133.2(14) . . . . ?
N21 Fe1 N41 C50 9.0(4) . . . . ?
N21' Fe1 N41 C50 90.5(4) . . . . ?
N41' Fe1 N41 C42 -2.1(3) . . . . ?
N1' Fe1 N41 C42 89.8(3) . . . . ?
N1 Fe1 N41 C42 41.0(17) . . . . ?
N21 Fe1 N41 C42 -176.8(3) . . . . ?
N21' Fe1 N41 C42 -95.3(3) . . . . ?
C49' C50' N41' C42' -3.7(6) . . . . ?
C49' C50' N41' Fe1 167.9(4) . . . . ?
C43' C42' N41' C50' 3.7(6) . . . . ?
C42 C42' N41' C50' -178.9(4) . . . . ?
C43' C42' N41' Fe1 -168.9(3) . . . . ?
C42 C42' N41' Fe1 8.4(4) . . . . ?
N1' Fe1 N41' C50' 91.1(4) . . . . ?
N41 Fe1 N41' C50' -175.5(4) . . . . ?
N1 Fe1 N41' C50' 9.0(4) . . . . ?
N21 Fe1 N41' C50' -123.8(15) . . . . ?
N21' Fe1 N41' C50' -85.4(4) . . . . ?
N1' Fe1 N41' C42' -97.2(3) . . . . ?
N41 Fe1 N41' C42' -3.7(3) . . . . ?
N1 Fe1 N41' C42' -179.3(3) . . . . ?
N21 Fe1 N41' C42' 47.9(17) . . . . ?
N21' Fe1 N41' C42' 86.3(3) . . . . ?
